data_7204998
loop_
_publ_author_name
'Hambley, Trevor W.'
'Hibbs, David E.'
'Turner, Peter'
'Howard, Si\^an T.'
'Hursthouse, Michael B.'

_publ_contact_author
;
David E. Hibbs
;
_publ_section_title
;
 Insights into bonding and hydrogen bond directionality in
 thioacetamide from the experimental charge distribution
;
_journal_issue 2
_journal_name_full 'Journal of the Chemical Society, Perkin Transactions 2'
_journal_page_first 235
_journal_paper_doi 10.1039/b109353c
_journal_year 2002
_chemical_formula_sum 'C2 H5 N S'
_space_group_IT_number 14
_symmetry_space_group_name_Hall '-P 2ybc'
_symmetry_space_group_name_H-M 'P 1 21/c 1'
_atom_type_scat_source 'International Tables Vol. IV Tables 2.2B and 2.3.1'
_cell_angle_alpha 90.000
_cell_angle_beta 99.643(4)
_cell_angle_gamma 90.000
_cell_formula_units_Z 4
_cell_length_a 7.030(2)
_cell_length_b 9.911(2)
_cell_length_c 11.019(5)
_cell_measurement_reflns_used 50
_cell_measurement_temperature 100
_cell_measurement_theta_max 45.42
_cell_measurement_theta_min 2.78
_cell_volume 756.9(4)
_computing_cell_refinement 'MADNES, Pflugrath, 1991'
_computing_data_collection 'MADNES, Pflugrath, 1991'
_computing_data_reduction 'SORTAV, Blessing, 1991'
_computing_molecular_graphics 'Koritsanszky et al, (1995)'
_computing_publication_material 'Koritsanszky et al, (1995)'
_computing_structure_refinement 'Koritsanszky et al, (1995)'
_computing_structure_solution 'SHELX-86, Sheldrick, 1986'
_diffrn_measurement_device 'Enraf Nonius FAST'
_diffrn_measurement_method /w-scans
_diffrn_radiation_type MoK/a
_diffrn_radiation_wavelength 0.71069
_diffrn_reflns_av_R_equivalents 0.0201
_diffrn_reflns_limit_h_max 12
_diffrn_reflns_limit_h_min -12
_diffrn_reflns_limit_k_max 19
_diffrn_reflns_limit_k_min -19
_diffrn_reflns_limit_l_max 21
_diffrn_reflns_limit_l_min -21
_diffrn_reflns_number 14444
_diffrn_reflns_theta_max 45.42
_diffrn_standards_decay_% 0
_diffrn_standards_number 15
_exptl_absorpt_coefficient_mu 0.611
_exptl_absorpt_correction_type analytical
_exptl_crystal_colour Colourless
_exptl_crystal_density_diffrn 1.319
_exptl_crystal_description prism
_exptl_crystal_size_max 0.25
_exptl_crystal_size_mid 0.25
_exptl_crystal_size_min 0.20
_refine_diff_density_max 0.151
_refine_diff_density_min -0.068
_refine_ls_extinction_method None
_refine_ls_goodness_of_fit_obs 1.30
_refine_ls_hydrogen_treatment 'fixed average neutron distances'
_refine_ls_number_parameters 50
_refine_ls_number_reflns 2290
_refine_ls_R_factor_obs 0.0265
_refine_ls_shift/esd_max 0.000
_refine_ls_wR_factor_obs 0.0278
_reflns_number_observed 2284
_reflns_number_total 2806
_reflns_observed_criterion I>2/sI
_cod_data_source_file b109353c.txt
_cod_data_source_block ACET
_cod_depositor_comments
;
The following automatic conversions were performed:
'_exptl_absorpt_correction_type' value 'Analytical' changed to
'analytical' according to
'/home/adriana/struct/CIF-dictionaries/cif_core.dic' dictionary named
'cif_core.dic' version 2.4.1 from 2010-06-29.

Automatic conversion script
Id: cif_fix_enum 1555 2011-01-17 13:19:09Z saulius 

The following automatic conversions were performed:

'_cell_measurement_temperature' value '100K' was changed to '100' -
the value should be numeric and without a unit designator.

Automatic conversion script
Id: cif_fix_values 1569 2011-02-09 13:29:24Z adriana 
;
_cod_original_cell_volume 756.888(4)
_cod_original_formula_sum CH3CSNH2
_cod_database_code 7204998

loop_
_symmetry_equiv_pos_site_id
_symmetry_equiv_pos_as_xyz
1 +X,+Y,+Z
2 -X,1/2+Y,1/2-Z
3 -X,-Y,-Z
4 +X,1/2-Y,1/2+Z

loop_
_atom_local_axes_label
_atom_local_axes_atom0
_atom_local_axes_ax1
_atom_local_axes_atom1
_atom_local_axes_atom2
_atom_local_axes_ax2
S(1) C(1) X S(1) C(2) Y
S(1') C(1') X S(1') C(2') Y
N(1) C(1) X N(1) S(1) Y
N(1') C(1') X N(1') S(1') Y
C(1) N(1) X C(1) S(1) Y
C(2) C(1) X C(2) S(1) Y
C(1') N(1') X C(1') S(1') Y
C(2') C(1') X C(2') S(1') Y
H(1) C(2) X H(1) C(1) Y
H(2) C(2) X H(2) C(1) Y
H(3) C(2) X H(3) C(1) Y
H(1') C(2') X H(1') C(1') Y
H(2') C(2') X H(2') C(1') Y
H(3') C(2') X H(3') C(1') Y
H(01) N(1) X H(01) C(1) Y
H(02) N(1) X H(02) C(1) Y
H(01') N(1') X H(01') C(1') Y
H(02') N(1') X H(02') C(1') Y

loop_
_atom_rho_multipole_label
_atom_rho_multipole_coeff_Pv
_atom_rho_multipole_coeff_P00
_atom_rho_multipole_coeff_P11
_atom_rho_multipole_coeff_P1-1
_atom_rho_multipole_coeff_P10
_atom_rho_multipole_coeff_P20
_atom_rho_multipole_coeff_P21
_atom_rho_multipole_coeff_P2-1
_atom_rho_multipole_coeff_P22
_atom_rho_multipole_coeff_P2-2
_atom_rho_multipole_coeff_P30
_atom_rho_multipole_coeff_P31
_atom_rho_multipole_coeff_P3-1
_atom_rho_multipole_coeff_P32
_atom_rho_multipole_coeff_P3-2
_atom_rho_multipole_coeff_P33
_atom_rho_multipole_coeff_P3-3
_atom_rho_multipole_coeff_P40
_atom_rho_multipole_coeff_P41
_atom_rho_multipole_coeff_P4-1
_atom_rho_multipole_coeff_P42
_atom_rho_multipole_coeff_P4-2
_atom_rho_multipole_coeff_P43
_atom_rho_multipole_coeff_P4-3
_atom_rho_multipole_coeff_P44
_atom_rho_multipole_coeff_P4-4
_atom_rho_multipole_kappa_prime
_atom_rho_multipole_kappa_dprime0
_atom_rho_multipole_kappa_dprime1
_atom_rho_multipole_kappa_dprime2
_atom_rho_multipole_kappa_dprime3
_atom_rho_multipole_kappa_dprime4
S(1) 6.72(2) 0.00 -0.018(12) -0.024(10) 0.00 -0.136(11) 0.00 0.00 -0.113(11) -0.092(13) 0.00 -0.014(13) -0.022(12) 0.00 0.00 0.137(13) -0.013(15) 0.00 0.00 0.00 0.00 0.00 0.00 0.00 0.00 0.00 0.97 0.96 0.96 0.96 0.96 0.96
S(1') 6.72 0.00 -0.02 -0.02 0.00 -0.14 0.00 0.00 -0.11 -0.09 0.00 -0.01 -0.02 0.00 0.00 0.14 -0.01 0.00 0.00 0.00 0.00 0.00 0.00 0.00 0.00 0.00 0.97 0.96 0.96 0.96 0.96 0.96
N(1) 5.78(3) 0.00 -0.049(16) -0.011(14) 0.00 -0.243(12) 0.00 0.00 0.083(15) -0.05(2) 0.00 0.010(16) 0.080(14) 0.00 0.00 0.396(17) 0.013(18) 0.00 0.00 0.00 0.00 0.00 0.00 0.00 0.00 0.00 0.96 0.90 0.90 0.90 0.90 0.90
N(1') 5.78 0.00 -0.05 -0.01 0.00 -0.24 0.00 0.00 0.08 -0.05 0.00 0.01 0.08 0.00 0.00 0.40 0.01 0.00 0.00 0.00 0.00 0.00 0.00 0.00 0.00 0.00 0.96 0.90 0.90 0.90 0.90 0.90
C(1) 3.64(3) 0.00 -0.102(15) 0.046(12) 0.00 -0.159(12) 0.00 0.00 -0.090(17) -0.026(19) 0.00 0.000(16) -0.003(14) 0.00 0.00 0.18(2) 0.03(3) 0.00 0.00 0.00 0.00 0.00 0.00 0.00 0.00 0.00 1.02 1.00 1.00 1.00 1.00 1.00
C(2) 4.64(3) 0.00 -0.018(16) -0.063(13) 0.00 0.033(13) 0.00 0.00 0.031(16) 0.062(16) 0.00 -0.212(15) 0.086(17) 0.00 0.00 0.203(18) -0.14(2) 0.00 0.00 0.00 0.00 0.00 0.00 0.00 0.00 0.00 0.97 0.86 0.86 0.86 0.86 0.86
C(1') 3.64 0.00 -0.10 0.05 0.00 -0.16 0.00 0.00 -0.09 -0.03 0.00 0.00 0.00 0.00 0.00 0.18 0.03 0.00 0.00 0.00 0.00 0.00 0.00 0.00 0.00 0.00 1.02 1.00 1.00 1.00 1.00 1.00
C(2') 4.64 0.00 -0.02 -0.06 0.00 0.03 0.00 0.00 0.03 0.06 0.00 -0.21 0.09 0.00 0.00 0.20 -0.14 0.00 0.00 0.00 0.00 0.00 0.00 0.00 0.00 0.00 0.97 0.86 0.86 0.86 0.86 0.86
H(1) 0.754(14) 0.00 0.081(11) 0.00 0.00 0.00 0.00 0.00 0.00 0.00 0.00 0.00 0.00 0.00 0.00 0.00 0.00 0.00 0.00 0.00 0.00 0.00 0.00 0.00 0.00 0.00 1.20 1.20 1.20 1.20 1.20 1.20
H(2) 0.724(14) 0.00 0.124(11) 0.00 0.00 0.00 0.00 0.00 0.00 0.00 0.00 0.00 0.00 0.00 0.00 0.00 0.00 0.00 0.00 0.00 0.00 0.00 0.00 0.00 0.00 0.00 1.20 1.20 1.20 1.20 1.20 1.20
H(3) 0.710(15) 0.00 0.147(11) 0.00 0.00 0.00 0.00 0.00 0.00 0.00 0.00 0.00 0.00 0.00 0.00 0.00 0.00 0.00 0.00 0.00 0.00 0.00 0.00 0.00 0.00 0.00 1.20 1.20 1.20 1.20 1.20 1.20
H(1') 0.75 0.00 0.08 0.00 0.00 0.00 0.00 0.00 0.00 0.00 0.00 0.00 0.00 0.00 0.00 0.00 0.00 0.00 0.00 0.00 0.00 0.00 0.00 0.00 0.00 0.00 1.20 1.20 1.20 1.20 1.20 1.20
H(2') 0.72 0.00 0.12 0.00 0.00 0.00 0.00 0.00 0.00 0.00 0.00 0.00 0.00 0.00 0.00 0.00 0.00 0.00 0.00 0.00 0.00 0.00 0.00 0.00 0.00 0.00 1.20 1.20 1.20 1.20 1.20 1.20
H(3') 0.71 0.00 0.15 0.00 0.00 0.00 0.00 0.00 0.00 0.00 0.00 0.00 0.00 0.00 0.00 0.00 0.00 0.00 0.00 0.00 0.00 0.00 0.00 0.00 0.00 0.00 1.20 1.20 1.20 1.20 1.20 1.20
H(01) 0.51(2) 0.00 0.021(16) 0.00 0.00 0.00 0.00 0.00 0.00 0.00 0.00 0.00 0.00 0.00 0.00 0.00 0.00 0.00 0.00 0.00 0.00 0.00 0.00 0.00 0.00 0.00 1.20 1.20 1.20 1.20 1.20 1.20
H(02) 0.52(2) 0.00 0.077(15) 0.00 0.00 0.00 0.00 0.00 0.00 0.00 0.00 0.00 0.00 0.00 0.00 0.00 0.00 0.00 0.00 0.00 0.00 0.00 0.00 0.00 0.00 0.00 1.20 1.20 1.20 1.20 1.20 1.20
H(01') 0.51 0.00 0.02 0.00 0.00 0.00 0.00 0.00 0.00 0.00 0.00 0.00 0.00 0.00 0.00 0.00 0.00 0.00 0.00 0.00 0.00 0.00 0.00 0.00 0.00 0.00 1.20 1.20 1.20 1.20 1.20 1.20
H(02') 0.52 0.00 0.08 0.00 0.00 0.00 0.00 0.00 0.00 0.00 0.00 0.00 0.00 0.00 0.00 0.00 0.00 0.00 0.00 0.00 0.00 0.00 0.00 0.00 0.00 0.00 1.20 1.20 1.20 1.20 1.20 1.20

loop_
_atom_site_aniso_label
_atom_site_aniso_U_11
_atom_site_aniso_U_22
_atom_site_aniso_U_33
_atom_site_aniso_U_12
_atom_site_aniso_U_13
_atom_site_aniso_U_23
S(1) 0.0236(1) 0.0129(1) 0.0135(1) 0.0014(1) 0.0039(1) 0.0000(1)
S(1') 0.0271(1) 0.0132(1) 0.0135(1) 0.0027(1) 0.0048(1) -0.0002(1)
N(1) 0.0447(5) 0.0102(5) 0.0147(4) 0.0004(4) 0.0071(4) -0.0015(4)
N(1') 0.0282(4) 0.0120(5) 0.0165(4) 0.0023(4) 0.0101(3) 0.0012(4)
C(1) 0.0191(4) 0.0144(5) 0.0132(4) -0.0006(4) 0.0047(3) 0.0000(5)
C(2) 0.0392(7) 0.0203(7) 0.0128(5) -0.0020(5) 0.0043(5) -0.0015(5)
C(1') 0.0173(4) 0.0126(5) 0.0125(4) -0.0010(4) 0.0036(3) -0.0001(4)
C(2') 0.0236(5) 0.0207(6) 0.0156(5) -0.0030(5) 0.0071(4) -0.0029(5)

loop_
_atom_site_label
_atom_site_fract_x
_atom_site_fract_y
_atom_site_fract_z
_atom_site_occupancy
_atom_site_U_iso_or_equiv
S(1) 0.32443(3) -0.18713(3) 0.24898(2) 1.0000 0.017(3)
S(1') 0.21828(3) 0.18885(3) 0.46150(2) 1.0000 0.018(3)
N(1) 0.27088(12) 0.06581(9) 0.17820(8) 1.0000 0.023(2)
N(1') 0.29554(10) -0.05976(10) 0.53894(7) 1.0000 0.019(2)
C(1) 0.28509(12) -0.06035(10) 0.14587(9) 1.0000 0.016(3)
C(2) 0.26363(17) -0.08875(12) 0.01042(9) 1.0000 0.024(3)
C(1') 0.23040(11) 0.05998(10) 0.56255(8) 1.0000 0.014(3)
C(2') 0.16749(14) 0.07662(12) 0.68579(9) 1.0000 0.020(4)
H(1) 0.1505(16) -0.1592(14) -0.0157(11) 1.0000 0.026(4)
H(2) 0.3919(17) -0.1409(14) -0.0053(11) 1.0000 0.049(4)
H(3) 0.2383(18) 0.0146(16) -0.0375(12) 1.0000 0.041(4)
H(1') 0.1471(16) -0.0242(15) 0.7266(11) 1.0000 0.037(4)
H(2') 0.0369(17) 0.1416(13) 0.6703(11) 1.0000 0.030(3)
H(3') 0.2695(17) 0.1346(14) 0.7474(11) 1.0000 0.035(3)
H(01) 0.258(2) 0.146(2) 0.111(2) 1.0000 0.024(5)
H(02) 0.278(3) 0.088(2) 0.269(2) 1.0000 0.041(6)
H(01') 0.299(2) -0.132(2) 0.599(2) 1.0000 0.021(6)
H(02') 0.347(2) -0.076(2) 0.456(2) 1.0000 0.025(5)

loop_
_geom_angle_atom_site_label_1
_geom_angle_atom_site_label_2
_geom_angle_atom_site_label_3
_geom_angle
_geom_angle_site_symmetry_1
_geom_angle_site_symmetry_2
_geom_angle_site_symmetry_3
_geom_angle_publ_flag
N(1) S(1) C(1) 24.7(1) 1_555 0_555 1_555 yes
N(1) S(1) C(2) 52.6(1) 1_555 0_555 1_555 yes
N(1) S(1) H(1) 67.1(1) 1_555 0_555 1_555 yes
N(1) S(1) H(2) 68.6(1) 1_555 0_555 1_555 yes
N(1) S(1) H(2') 80.6(1) 1_555 0_555 3_556 yes
N(1) S(1) H(3') 85.8(1) 1_555 0_555 3_656 yes
N(1) S(1) H(02) 21.4(1) 1_555 0_555 1_555 yes
N(1) S(1) H(01') 120.5(1) 1_555 0_555 4_544 yes
N(1) S(1) H(02') 80.2(1) 1_555 0_555 1_555 yes
C(1) S(1) C(2) 27.9(1) 1_555 0_555 1_555 yes
C(1) S(1) H(1) 44.1(1) 1_555 0_555 1_555 yes
C(1) S(1) H(2) 45.2(1) 1_555 0_555 1_555 yes
C(1) S(1) H(2') 91.5(1) 1_555 0_555 3_556 yes
C(1) S(1) H(3') 85.3(1) 1_555 0_555 3_656 yes
C(1) S(1) H(02) 46.2(1) 1_555 0_555 1_555 yes
C(1) S(1) H(01') 95.8(1) 1_555 0_555 4_544 yes
C(1) S(1) H(02') 105.0(1) 1_555 0_555 1_555 yes
C(2) S(1) H(1) 21.6(1) 1_555 0_555 1_555 yes
C(2) S(1) H(2) 21.6(1) 1_555 0_555 1_555 yes
C(2) S(1) H(2') 103.3(1) 1_555 0_555 3_556 yes
C(2) S(1) H(3') 86.0(1) 1_555 0_555 3_656 yes
C(2) S(1) H(02) 74.0(1) 1_555 0_555 1_555 yes
C(2) S(1) H(01') 68.0(1) 1_555 0_555 4_544 yes
C(2) S(1) H(02') 132.8(1) 1_555 0_555 1_555 yes
H(1) S(1) H(2) 32.8(1) 1_555 0_555 1_555 yes
H(1) S(1) H(2') 92.0(1) 1_555 0_555 3_556 yes
H(1) S(1) H(3') 103.7(1) 1_555 0_555 3_656 yes
H(1) S(1) H(02) 87.6(1) 1_555 0_555 1_555 yes
H(1) S(1) H(01') 55.3(1) 1_555 0_555 4_544 yes
H(1) S(1) H(02') 142.9(1) 1_555 0_555 1_555 yes
H(2) S(1) H(2') 123.4(1) 1_555 0_555 3_556 yes
H(2) S(1) H(3') 71.1(1) 1_555 0_555 3_656 yes
H(2) S(1) H(02) 89.1(1) 1_555 0_555 1_555 yes
H(2) S(1) H(01') 55.6(1) 1_555 0_555 4_544 yes
H(2) S(1) H(02') 144.4(1) 1_555 0_555 1_555 yes
H(2') S(1) H(3') 153.3(1) 3_556 0_555 3_656 yes
H(2') S(1) H(02) 72.6(1) 3_556 0_555 1_555 yes
H(2') S(1) H(01') 112.9(1) 3_556 0_555 4_544 yes
H(2') S(1) H(02') 64.8(1) 3_556 0_555 1_555 yes
H(3') S(1) H(02) 86.4(1) 3_656 0_555 1_555 yes
H(3') S(1) H(01') 93.8(1) 3_656 0_555 4_544 yes
H(3') S(1) H(02') 90.4(1) 3_656 0_555 1_555 yes
H(02) S(1) H(01') 141.9(1) 1_555 0_555 4_544 yes
H(02) S(1) H(02') 58.8(1) 1_555 0_555 1_555 yes
H(01') S(1) H(02') 159.0(1) 4_544 0_555 1_555 yes
N(1') S(1') C(1') 24.9(1) 1_555 0_555 1_555 yes
N(1') S(1') C(2') 52.4(1) 1_555 0_555 1_555 yes
N(1') S(1') H(3) 157.3(1) 1_555 0_555 4_555 yes
N(1') S(1') H(2') 70.6(1) 1_555 0_555 1_555 yes
N(1') S(1') H(3') 139.3(1) 1_555 0_555 4_554 yes
N(1') S(1') H(01) 116.3(1) 1_555 0_555 4_555 yes
N(1') S(1') H(02) 81.8(1) 1_555 0_555 1_555 yes
N(1') S(1') H(02') 21.7(1) 1_555 0_555 1_555 yes
C(1') S(1') C(2') 27.5(1) 1_555 0_555 1_555 yes
C(1') S(1') H(3) 138.8(1) 1_555 0_555 4_555 yes
C(1') S(1') H(2') 46.7(1) 1_555 0_555 1_555 yes
C(1') S(1') H(3') 163.9(1) 1_555 0_555 4_554 yes
C(1') S(1') H(01) 94.6(1) 1_555 0_555 4_555 yes
C(1') S(1') H(02) 106.4(1) 1_555 0_555 1_555 yes
C(1') S(1') H(02') 46.6(1) 1_555 0_555 1_555 yes
C(2') S(1') H(3) 113.8(1) 1_555 0_555 4_555 yes
C(2') S(1') H(2') 22.3(1) 1_555 0_555 1_555 yes
C(2') S(1') H(3') 167.5(1) 1_555 0_555 4_554 yes
C(2') S(1') H(01) 70.3(1) 1_555 0_555 4_555 yes
C(2') S(1') H(02) 133.4(1) 1_555 0_555 1_555 yes
C(2') S(1') H(02') 74.0(1) 1_555 0_555 1_555 yes
H(3) S(1') H(2') 101.6(1) 4_555 0_555 1_555 yes
H(3) S(1') H(3') 53.7(1) 4_555 0_555 4_554 yes
H(3) S(1') H(01) 44.3(1) 4_555 0_555 4_555 yes
H(3) S(1') H(02) 112.3(1) 4_555 0_555 1_555 yes
H(3) S(1') H(02') 157.1(1) 4_555 0_555 1_555 yes
H(2') S(1') H(3') 149.3(1) 1_555 0_555 4_554 yes
H(2') S(1') H(01) 63.9(1) 1_555 0_555 4_555 yes
H(2') S(1') H(02) 143.7(1) 1_555 0_555 1_555 yes
H(2') S(1') H(02') 92.0(1) 1_555 0_555 1_555 yes
H(3') S(1') H(01) 97.4(1) 4_554 0_555 4_555 yes
H(3') S(1') H(02) 59.1(1) 4_554 0_555 1_555 yes
H(3') S(1') H(02') 117.6(1) 4_554 0_555 1_555 yes
H(01) S(1') H(02) 152.3(1) 4_555 0_555 1_555 yes
H(01) S(1') H(02') 132.9(1) 4_555 0_555 1_555 yes
H(02) S(1') H(02') 60.8(1) 1_555 0_555 1_555 yes
S(1) N(1) C(1) 32.6(1) 1_555 0_555 1_555 yes
S(1) N(1) C(2) 66.6(1) 1_555 0_555 1_555 yes
S(1) N(1) H(3) 93.1(1) 1_555 0_555 1_555 yes
S(1) N(1) H(01) 154.0(1) 1_555 0_555 1_555 yes
S(1) N(1) H(02) 88.5(1) 1_555 0_555 1_555 yes
C(1) N(1) C(2) 34.0(1) 1_555 0_555 1_555 yes
C(1) N(1) H(3) 60.5(1) 1_555 0_555 1_555 yes
C(1) N(1) H(01) 121.4(1) 1_555 0_555 1_555 yes
C(1) N(1) H(02) 121.1(1) 1_555 0_555 1_555 yes
C(2) N(1) H(3) 26.5(1) 1_555 0_555 1_555 yes
C(2) N(1) H(01) 87.5(1) 1_555 0_555 1_555 yes
C(2) N(1) H(02) 155.1(1) 1_555 0_555 1_555 yes
H(3) N(1) H(01) 61.0(1) 1_555 0_555 1_555 yes
H(3) N(1) H(02) 178.0(1) 1_555 0_555 1_555 yes
H(01) N(1) H(02) 117.4(1) 1_555 0_555 1_555 yes
S(1') N(1') C(1') 32.8(1) 1_555 0_555 1_555 yes
S(1') N(1') C(2') 67.1(1) 1_555 0_555 1_555 yes
S(1') N(1') H(1) 138.9(1) 1_555 0_555 4_545 yes
S(1') N(1') H(1') 92.2(1) 1_555 0_555 1_555 yes
S(1') N(1') H(01') 154.8(1) 1_555 0_555 1_555 yes
S(1') N(1') H(02') 85.6(1) 1_555 0_555 1_555 yes
S(1') N(1') H(02') 72.5(1) 1_555 0_555 3_656 yes
C(1') N(1') C(2') 34.3(1) 1_555 0_555 1_555 yes
C(1') N(1') H(1) 138.8(1) 1_555 0_555 4_545 yes
C(1') N(1') H(1') 59.6(1) 1_555 0_555 1_555 yes
C(1') N(1') H(01') 122.0(1) 1_555 0_555 1_555 yes
C(1') N(1') H(02') 118.3(1) 1_555 0_555 1_555 yes
C(1') N(1') H(02') 85.1(1) 1_555 0_555 3_656 yes
C(2') N(1') H(1) 119.9(1) 1_555 0_555 4_545 yes
C(2') N(1') H(1') 25.9(1) 1_555 0_555 1_555 yes
C(2') N(1') H(01') 87.7(1) 1_555 0_555 1_555 yes
C(2') N(1') H(02') 152.3(1) 1_555 0_555 1_555 yes
C(2') N(1') H(02') 99.5(1) 1_555 0_555 3_656 yes
H(1) N(1') H(1') 96.9(1) 4_545 0_555 1_555 yes
H(1) N(1') H(01') 54.8(1) 4_545 0_555 1_555 yes
H(1) N(1') H(02') 83.6(1) 4_545 0_555 1_555 yes
H(1) N(1') H(02') 135.8(1) 4_545 0_555 3_656 yes
H(1') N(1') H(01') 63.0(1) 1_555 0_555 1_555 yes
H(1') N(1') H(02') 177.1(1) 1_555 0_555 1_555 yes
H(1') N(1') H(02') 114.8(1) 1_555 0_555 3_656 yes
H(01') N(1') H(02') 119.4(1) 1_555 0_555 1_555 yes
H(01') N(1') H(02') 112.7(1) 1_555 0_555 3_656 yes
H(02') N(1') H(02') 66.3(1) 1_555 0_555 3_656 yes
S(1) C(1) N(1) 122.6(1) 1_555 0_555 1_555 yes
S(1) C(1) C(2) 120.5(1) 1_555 0_555 1_555 yes
S(1) C(1) H(1) 102.5(1) 1_555 0_555 1_555 yes
S(1) C(1) H(2) 101.0(1) 1_555 0_555 1_555 yes
S(1) C(1) H(3) 150.8(1) 1_555 0_555 1_555 yes
S(1) C(1) H(01) 148.0(1) 1_555 0_555 1_555 yes
S(1) C(1) H(02) 97.1(1) 1_555 0_555 1_555 yes
N(1) C(1) C(2) 116.9(1) 1_555 0_555 1_555 yes
N(1) C(1) H(1) 128.8(1) 1_555 0_555 1_555 yes
N(1) C(1) H(2) 131.5(1) 1_555 0_555 1_555 yes
N(1) C(1) H(3) 86.5(1) 1_555 0_555 1_555 yes
N(1) C(1) H(01) 25.4(1) 1_555 0_555 1_555 yes
N(1) C(1) H(02) 25.5(1) 1_555 0_555 1_555 yes
C(2) C(1) H(1) 29.3(1) 1_555 0_555 1_555 yes
C(2) C(1) H(2) 28.5(1) 1_555 0_555 1_555 yes
C(2) C(1) H(3) 30.3(1) 1_555 0_555 1_555 yes
C(2) C(1) H(01) 91.5(1) 1_555 0_555 1_555 yes
C(2) C(1) H(02) 142.4(1) 1_555 0_555 1_555 yes
H(1) C(1) H(2) 46.4(1) 1_555 0_555 1_555 yes
H(1) C(1) H(3) 51.8(1) 1_555 0_555 1_555 yes
H(1) C(1) H(01) 106.9(1) 1_555 0_555 1_555 yes
H(1) C(1) H(02) 148.5(1) 1_555 0_555 1_555 yes
H(2) C(1) H(3) 52.3(1) 1_555 0_555 1_555 yes
H(2) C(1) H(01) 108.2(1) 1_555 0_555 1_555 yes
H(2) C(1) H(02) 151.1(1) 1_555 0_555 1_555 yes
H(3) C(1) H(01) 61.1(1) 1_555 0_555 1_555 yes
H(3) C(1) H(02) 112.0(1) 1_555 0_555 1_555 yes
H(01) C(1) H(02) 50.9(1) 1_555 0_555 1_555 yes
S(1) C(2) N(1) 60.8(1) 1_555 0_555 1_555 yes
S(1) C(2) C(1) 31.7(1) 1_555 0_555 1_555 yes
S(1) C(2) H(1) 90.7(1) 1_555 0_555 1_555 yes
S(1) C(2) H(2) 89.9(1) 1_555 0_555 1_555 yes
S(1) C(2) H(3) 137.7(1) 1_555 0_555 1_555 yes
S(1) C(2) H(01) 84.4(1) 1_555 0_555 1_555 yes
S(1) C(2) H(01') 49.5(1) 1_555 0_555 4_544 yes
N(1) C(2) C(1) 29.2(1) 1_555 0_555 1_555 yes
N(1) C(2) H(1) 122.0(1) 1_555 0_555 1_555 yes
N(1) C(2) H(2) 126.4(1) 1_555 0_555 1_555 yes
N(1) C(2) H(3) 76.9(1) 1_555 0_555 1_555 yes
N(1) C(2) H(01) 23.6(1) 1_555 0_555 1_555 yes
N(1) C(2) H(01') 110.3(1) 1_555 0_555 4_544 yes
C(1) C(2) H(1) 109.0(1) 1_555 0_555 1_555 yes
C(1) C(2) H(2) 110.8(1) 1_555 0_555 1_555 yes
C(1) C(2) H(3) 106.0(1) 1_555 0_555 1_555 yes
C(1) C(2) H(01) 52.7(1) 1_555 0_555 1_555 yes
C(1) C(2) H(01') 81.1(1) 1_555 0_555 4_544 yes
H(1) C(2) H(2) 100.1(1) 1_555 0_555 1_555 yes
H(1) C(2) H(3) 114.0(1) 1_555 0_555 1_555 yes
H(1) C(2) H(01) 127.6(1) 1_555 0_555 1_555 yes
H(1) C(2) H(01') 60.9(1) 1_555 0_555 4_544 yes
H(2) C(2) H(3) 116.7(1) 1_555 0_555 1_555 yes
H(2) C(2) H(01) 131.9(1) 1_555 0_555 1_555 yes
H(2) C(2) H(01') 61.0(1) 1_555 0_555 4_544 yes
H(3) C(2) H(01) 53.3(1) 1_555 0_555 1_555 yes
H(3) C(2) H(01') 172.6(1) 1_555 0_555 4_544 yes
H(01) C(2) H(01') 133.8(1) 1_555 0_555 4_544 yes
S(1') C(1') N(1') 122.3(1) 1_555 0_555 1_555 yes
S(1') C(1') C(2') 121.4(1) 1_555 0_555 1_555 yes
S(1') C(1') H(1') 148.4(1) 1_555 0_555 1_555 yes
S(1') C(1') H(2') 97.6(1) 1_555 0_555 1_555 yes
S(1') C(1') H(3') 110.6(1) 1_555 0_555 1_555 yes
S(1') C(1') H(01') 147.3(1) 1_555 0_555 1_555 yes
S(1') C(1') H(02') 95.8(1) 1_555 0_555 1_555 yes
S(1') C(1') H(02') 81.8(1) 1_555 0_555 3_656 yes
N(1') C(1') C(2') 116.3(1) 1_555 0_555 1_555 yes
N(1') C(1') H(1') 88.5(1) 1_555 0_555 1_555 yes
N(1') C(1') H(2') 136.1(1) 1_555 0_555 1_555 yes
N(1') C(1') H(3') 120.6(1) 1_555 0_555 1_555 yes
N(1') C(1') H(01') 25.0(1) 1_555 0_555 1_555 yes
N(1') C(1') H(02') 26.6(1) 1_555 0_555 1_555 yes
N(1') C(1') H(02') 69.0(1) 1_555 0_555 3_656 yes
C(2') C(1') H(1') 28.8(1) 1_555 0_555 1_555 yes
C(2') C(1') H(2') 29.9(1) 1_555 0_555 1_555 yes
C(2') C(1') H(3') 27.0(1) 1_555 0_555 1_555 yes
C(2') C(1') H(01') 91.3(1) 1_555 0_555 1_555 yes
C(2') C(1') H(02') 142.7(1) 1_555 0_555 1_555 yes
C(2') C(1') H(02') 120.6(1) 1_555 0_555 3_656 yes
H(1') C(1') H(2') 50.9(1) 1_555 0_555 1_555 yes
H(1') C(1') H(3') 48.6(1) 1_555 0_555 1_555 yes
H(1') C(1') H(01') 63.8(1) 1_555 0_555 1_555 yes
H(1') C(1') H(02') 115.1(1) 1_555 0_555 1_555 yes
H(1') C(1') H(02') 119.6(1) 1_555 0_555 3_656 yes
H(2') C(1') H(3') 47.3(1) 1_555 0_555 1_555 yes
H(2') C(1') H(01') 113.4(1) 1_555 0_555 1_555 yes
H(2') C(1') H(02') 158.6(1) 1_555 0_555 1_555 yes
H(2') C(1') H(02') 140.7(1) 1_555 0_555 3_656 yes
H(3') C(1') H(01') 98.3(1) 1_555 0_555 1_555 yes
H(3') C(1') H(02') 140.1(1) 1_555 0_555 1_555 yes
H(3') C(1') H(02') 95.9(1) 1_555 0_555 3_656 yes
H(01') C(1') H(02') 51.5(1) 1_555 0_555 1_555 yes
H(01') C(1') H(02') 80.5(1) 1_555 0_555 3_656 yes
H(02') C(1') H(02') 57.9(1) 1_555 0_555 3_656 yes
S(1') C(2') N(1') 60.6(1) 1_555 0_555 1_555 yes
S(1') C(2') C(1') 31.2(1) 1_555 0_555 1_555 yes
S(1') C(2') H(1') 139.2(1) 1_555 0_555 1_555 yes
S(1') C(2') H(2') 83.0(1) 1_555 0_555 1_555 yes
S(1') C(2') H(3') 102.6(1) 1_555 0_555 1_555 yes
S(1') C(2') H(01) 48.2(1) 1_555 0_555 4_555 yes
S(1') C(2') H(01') 84.0(1) 1_555 0_555 1_555 yes
N(1') C(2') C(1') 29.4(1) 1_555 0_555 1_555 yes
N(1') C(2') H(1') 81.5(1) 1_555 0_555 1_555 yes
N(1') C(2') H(2') 127.4(1) 1_555 0_555 1_555 yes
N(1') C(2') H(3') 119.1(1) 1_555 0_555 1_555 yes
N(1') C(2') H(01) 103.7(1) 1_555 0_555 4_555 yes
N(1') C(2') H(01') 23.4(1) 1_555 0_555 1_555 yes
C(1') C(2') H(1') 109.8(1) 1_555 0_555 1_555 yes
C(1') C(2') H(2') 106.9(1) 1_555 0_555 1_555 yes
C(1') C(2') H(3') 114.4(1) 1_555 0_555 1_555 yes
C(1') C(2') H(01) 76.4(1) 1_555 0_555 4_555 yes
C(1') C(2') H(01') 52.8(1) 1_555 0_555 1_555 yes
H(1') C(2') H(2') 112.7(1) 1_555 0_555 1_555 yes
H(1') C(2') H(3') 108.9(1) 1_555 0_555 1_555 yes
H(1') C(2') H(01) 171.5(1) 1_555 0_555 4_555 yes
H(1') C(2') H(01') 59.1(1) 1_555 0_555 1_555 yes
H(2') C(2') H(3') 104.1(1) 1_555 0_555 1_555 yes
H(2') C(2') H(01) 69.7(1) 1_555 0_555 4_555 yes
H(2') C(2') H(01') 139.0(1) 1_555 0_555 1_555 yes
H(3') C(2') H(01) 62.8(1) 1_555 0_555 4_555 yes
H(3') C(2') H(01') 116.7(1) 1_555 0_555 1_555 yes
H(01) C(2') H(01') 124.9(1) 4_555 0_555 1_555 yes
S(1) H(1) N(1') 69.1(1) 1_555 0_555 4_544 yes
S(1) H(1) C(1) 33.4(1) 1_555 0_555 1_555 yes
S(1) H(1) C(2) 67.7(1) 1_555 0_555 1_555 yes
S(1) H(1) H(2) 73.1(1) 1_555 0_555 1_555 yes
S(1) H(1) H(3) 95.3(1) 1_555 0_555 1_555 yes
S(1) H(1) H(2') 127.3(1) 1_555 0_555 2_545 yes
S(1) H(1) H(01) 127.8(1) 1_555 0_555 3_555 yes
S(1) H(1) H(01') 50.0(1) 1_555 0_555 4_544 yes
N(1') H(1) C(1) 99.3(1) 4_544 0_555 1_555 yes
N(1') H(1) C(2) 108.2(1) 4_544 0_555 1_555 yes
N(1') H(1) H(2) 74.3(1) 4_544 0_555 1_555 yes
N(1') H(1) H(3) 137.9(1) 4_544 0_555 1_555 yes
N(1') H(1) H(2') 64.3(1) 4_544 0_555 2_545 yes
N(1') H(1) H(01) 115.6(1) 4_544 0_555 3_555 yes
N(1') H(1) H(01') 19.1(1) 4_544 0_555 4_544 yes
C(1) H(1) C(2) 41.7(1) 1_555 0_555 1_555 yes
C(1) H(1) H(2) 67.4(1) 1_555 0_555 1_555 yes
C(1) H(1) H(3) 62.9(1) 1_555 0_555 1_555 yes
C(1) H(1) H(2') 160.6(1) 1_555 0_555 2_545 yes
C(1) H(1) H(01) 125.7(1) 1_555 0_555 3_555 yes
C(1) H(1) H(01') 80.7(1) 1_555 0_555 4_544 yes
C(2) H(1) H(2) 39.8(1) 1_555 0_555 1_555 yes
C(2) H(1) H(3) 32.9(1) 1_555 0_555 1_555 yes
C(2) H(1) H(2') 150.3(1) 1_555 0_555 2_545 yes
C(2) H(1) H(01) 136.1(1) 1_555 0_555 3_555 yes
C(2) H(1) H(01') 96.8(1) 1_555 0_555 4_544 yes
H(2) H(1) H(3) 63.7 1_555 0_555 1_555 yes
H(2) H(1) H(2') 114.5 1_555 0_555 2_545 yes
H(2) H(1) H(01) 158.5 1_555 0_555 3_555 yes
H(2) H(1) H(01') 70.8 1_555 0_555 4_544 yes
H(3) H(1) H(2') 136.2 1_555 0_555 2_545 yes
H(3) H(1) H(01) 104.9 1_555 0_555 3_555 yes
H(3) H(1) H(01') 129.6 1_555 0_555 4_544 yes
H(2') H(1) H(01) 59.8 2_545 0_555 3_555 yes
H(2') H(1) H(01') 81.8 2_545 0_555 4_544 yes
H(01) H(1) H(01') 125.0 3_555 0_555 4_544 yes
S(1) H(2) C(1) 33.8(1) 1_555 0_555 1_555 yes
S(1) H(2) C(2) 68.5(1) 1_555 0_555 1_555 yes
S(1) H(2) H(1) 74.1(1) 1_555 0_555 1_555 yes
S(1) H(2) H(3) 95.3(1) 1_555 0_555 1_555 yes
S(1) H(2) H(3) 99.3(1) 1_555 0_555 3_655 yes
S(1) H(2) H(01) 130.0(1) 1_555 0_555 3_655 yes
S(1) H(2) H(01') 50.2(1) 1_555 0_555 4_544 yes
S(1) H(2) H(02') 88.3(1) 1_555 0_555 4_544 yes
C(1) H(2) C(2) 40.8(1) 1_555 0_555 1_555 yes
C(1) H(2) H(1) 66.3(1) 1_555 0_555 1_555 yes
C(1) H(2) H(3) 62.2(1) 1_555 0_555 1_555 yes
C(1) H(2) H(3) 94.0(1) 1_555 0_555 3_655 yes
C(1) H(2) H(01) 135.5(1) 1_555 0_555 3_655 yes
C(1) H(2) H(01') 80.4(1) 1_555 0_555 4_544 yes
C(1) H(2) H(02') 118.2(1) 1_555 0_555 4_544 yes
C(2) H(2) H(1) 40.1(1) 1_555 0_555 1_555 yes
C(2) H(2) H(3) 31.7(1) 1_555 0_555 1_555 yes
C(2) H(2) H(3) 113.9(1) 1_555 0_555 3_655 yes
C(2) H(2) H(01) 144.1(1) 1_555 0_555 3_655 yes
C(2) H(2) H(01') 96.9(1) 1_555 0_555 4_544 yes
C(2) H(2) H(02') 121.2(1) 1_555 0_555 4_544 yes
H(1) H(2) H(3) 62.3 1_555 0_555 1_555 yes
H(1) H(2) H(3) 153.9 1_555 0_555 3_655 yes
H(1) H(2) H(01) 155.3 1_555 0_555 3_655 yes
H(1) H(2) H(01') 70.6 1_555 0_555 4_544 yes
H(1) H(2) H(02') 82.5 1_555 0_555 4_544 yes
H(3) H(2) H(3) 93.9 1_555 0_555 3_655 yes
H(3) H(2) H(01) 113.2 1_555 0_555 3_655 yes
H(3) H(2) H(01') 128.2 1_555 0_555 4_544 yes
H(3) H(2) H(02') 141.8 1_555 0_555 4_544 yes
H(3) H(2) H(01) 41.6 3_655 0_555 3_655 yes
H(3) H(2) H(01') 124.8 3_655 0_555 4_544 yes
H(3) H(2) H(02') 123.0 3_655 0_555 4_544 yes
H(01) H(2) H(01') 118.6 3_655 0_555 4_544 yes
H(01) H(2) H(02') 92.4 3_655 0_555 4_544 yes
H(01') H(2) H(02') 38.3 4_544 0_555 4_544 yes
S(1') H(3) N(1) 76.9(1) 4_554 0_555 1_555 yes
S(1') H(3) C(1) 109.9(1) 4_554 0_555 1_555 yes
S(1') H(3) C(2) 153.4(1) 4_554 0_555 1_555 yes
S(1') H(3) H(1) 153.1(1) 4_554 0_555 1_555 yes
S(1') H(3) H(2) 150.8(1) 4_554 0_555 1_555 yes
S(1') H(3) H(2) 64.9(1) 4_554 0_555 3_655 yes
S(1') H(3) H(1') 96.1(1) 4_554 0_555 1_554 yes
S(1') H(3) H(3') 62.3(1) 4_554 0_555 1_554 yes
S(1') H(3) H(01) 51.7(1) 4_554 0_555 1_555 yes
N(1) H(3) C(1) 33.0(1) 1_555 0_555 1_555 yes
N(1) H(3) C(2) 76.6(1) 1_555 0_555 1_555 yes
N(1) H(3) H(1) 93.8(1) 1_555 0_555 1_555 yes
N(1) H(3) H(2) 95.2(1) 1_555 0_555 1_555 yes
N(1) H(3) H(2) 78.2(1) 1_555 0_555 3_655 yes
N(1) H(3) H(1') 168.6(1) 1_555 0_555 1_554 yes
N(1) H(3) H(3') 137.7(1) 1_555 0_555 1_554 yes
N(1) H(3) H(01) 25.3(1) 1_555 0_555 1_555 yes
C(1) H(3) C(2) 43.6(1) 1_555 0_555 1_555 yes
C(1) H(3) H(1) 65.2(1) 1_555 0_555 1_555 yes
C(1) H(3) H(2) 65.5(1) 1_555 0_555 1_555 yes
C(1) H(3) H(2) 90.6(1) 1_555 0_555 3_655 yes
C(1) H(3) H(1') 153.1(1) 1_555 0_555 1_554 yes
C(1) H(3) H(3') 165.2(1) 1_555 0_555 1_554 yes
C(1) H(3) H(01) 58.3(1) 1_555 0_555 1_555 yes
C(2) H(3) H(1) 33.0(1) 1_555 0_555 1_555 yes
C(2) H(3) H(2) 31.6(1) 1_555 0_555 1_555 yes
C(2) H(3) H(2) 106.7(1) 1_555 0_555 3_655 yes
C(2) H(3) H(1') 110.4(1) 1_555 0_555 1_554 yes
C(2) H(3) H(3') 142.5(1) 1_555 0_555 1_554 yes
C(2) H(3) H(01) 101.9(1) 1_555 0_555 1_555 yes
H(1) H(3) H(2) 54.0 1_555 0_555 1_555 yes
H(1) H(3) H(2) 138.7 1_555 0_555 3_655 yes
H(1) H(3) H(1') 88.4 1_555 0_555 1_554 yes
H(1) H(3) H(3') 127.7 1_555 0_555 1_554 yes
H(1) H(3) H(01) 116.1 1_555 0_555 1_555 yes
H(2) H(3) H(2) 86.1 1_555 0_555 3_655 yes
H(2) H(3) H(1') 95.1 1_555 0_555 1_554 yes
H(2) H(3) H(3') 114.6 1_555 0_555 1_554 yes
H(2) H(3) H(01) 117.5 1_555 0_555 1_555 yes
H(2) H(3) H(1') 107.2 3_655 0_555 1_554 yes
H(2) H(3) H(3') 74.8 3_655 0_555 1_554 yes
H(2) H(3) H(01) 70.1 3_655 0_555 1_555 yes
H(1') H(3) H(3') 39.3 1_554 0_555 1_554 yes
H(1') H(3) H(01) 146.5 1_554 0_555 1_555 yes
H(3') H(3) H(01) 113.2 1_554 0_555 1_555 yes
N(1') H(1') C(1') 31.9(1) 1_555 0_555 1_555 yes
N(1') H(1') C(2') 72.6(1) 1_555 0_555 1_555 yes
N(1') H(1') H(3) 141.2(1) 1_555 0_555 1_556 yes
N(1') H(1') H(2') 94.0(1) 1_555 0_555 1_555 yes
N(1') H(1') H(3') 91.0(1) 1_555 0_555 1_555 yes
N(1') H(1') H(01') 24.2(1) 1_555 0_555 1_555 yes
C(1') H(1') C(2') 41.4(1) 1_555 0_555 1_555 yes
C(1') H(1') H(3) 137.5(1) 1_555 0_555 1_556 yes
C(1') H(1') H(2') 63.4(1) 1_555 0_555 1_555 yes
C(1') H(1') H(3') 67.4(1) 1_555 0_555 1_555 yes
C(1') H(1') H(01') 56.0(1) 1_555 0_555 1_555 yes
C(2') H(1') H(3) 105.4(1) 1_555 0_555 1_556 yes
C(2') H(1') H(2') 33.6(1) 1_555 0_555 1_555 yes
C(2') H(1') H(3') 35.6(1) 1_555 0_555 1_555 yes
C(2') H(1') H(01') 95.7(1) 1_555 0_555 1_555 yes
H(3) H(1') H(2') 104.7 1_556 0_555 1_555 yes
H(3) H(1') H(3') 72.2 1_556 0_555 1_555 yes
H(3) H(1') H(01') 128.0 1_556 0_555 1_555 yes
H(2') H(1') H(3') 57.2 1_555 0_555 1_555 yes
H(2') H(1') H(01') 118.0 1_555 0_555 1_555 yes
H(3') H(1') H(01') 106.4 1_555 0_555 1_555 yes
S(1) H(2') S(1') 139.3(1) 3_556 0_555 1_555 yes
S(1) H(2') C(1') 158.9(1) 3_556 0_555 1_555 yes
S(1) H(2') C(2') 145.1(1) 3_556 0_555 1_555 yes
S(1) H(2') H(1) 74.6(1) 3_556 0_555 2_555 yes
S(1) H(2') H(1') 113.7(1) 3_556 0_555 1_555 yes
S(1) H(2') H(3') 130.1(1) 3_556 0_555 1_555 yes
S(1) H(2') H(01) 118.3(1) 3_556 0_555 4_555 yes
S(1) H(2') H(02') 52.7(1) 3_556 0_555 3_556 yes
S(1') H(2') C(1') 35.7(1) 1_555 0_555 1_555 yes
S(1') H(2') C(2') 74.7(1) 1_555 0_555 1_555 yes
S(1') H(2') H(1) 66.3(1) 1_555 0_555 2_555 yes
S(1') H(2') H(1') 101.3(1) 1_555 0_555 1_555 yes
S(1') H(2') H(3') 84.8(1) 1_555 0_555 1_555 yes
S(1') H(2') H(01) 49.3(1) 1_555 0_555 4_555 yes
S(1') H(2') H(02') 98.6(1) 1_555 0_555 3_556 yes
C(1') H(2') C(2') 43.2(1) 1_555 0_555 1_555 yes
C(1') H(2') H(1) 100.7(1) 1_555 0_555 2_555 yes
C(1') H(2') H(1') 65.6(1) 1_555 0_555 1_555 yes
C(1') H(2') H(3') 69.3(1) 1_555 0_555 1_555 yes
C(1') H(2') H(01) 74.2(1) 1_555 0_555 4_555 yes
C(1') H(2') H(02') 106.5(1) 1_555 0_555 3_556 yes
C(2') H(2') H(1) 140.4(1) 1_555 0_555 2_555 yes
C(2') H(2') H(1') 33.7(1) 1_555 0_555 1_555 yes
C(2') H(2') H(3') 38.0(1) 1_555 0_555 1_555 yes
C(2') H(2') H(01) 88.8(1) 1_555 0_555 4_555 yes
C(2') H(2') H(02') 130.8(1) 1_555 0_555 3_556 yes
H(1) H(2') H(1') 162.2 2_555 0_555 1_555 yes
H(1) H(2') H(3') 127.7 2_555 0_555 1_555 yes
H(1) H(2') H(01) 60.5 2_555 0_555 4_555 yes
H(1) H(2') H(02') 64.6 2_555 0_555 3_556 yes
H(1') H(2') H(3') 60.3 1_555 0_555 1_555 yes
H(1') H(2') H(01) 122.1 1_555 0_555 4_555 yes
H(1') H(2') H(02') 106.8 1_555 0_555 3_556 yes
H(3') H(2') H(01) 67.5 1_555 0_555 4_555 yes
H(3') H(2') H(02') 167.1 1_555 0_555 3_556 yes
H(01) H(2') H(02') 124.0 4_555 0_555 3_556 yes
S(1) H(3') S(1') 98.5(1) 3_656 0_555 4_555 yes
S(1) H(3') C(1') 90.8(1) 3_656 0_555 1_555 yes
S(1) H(3') C(2') 127.4(1) 3_656 0_555 1_555 yes
S(1) H(3') H(3) 107.2(1) 3_656 0_555 1_556 yes
S(1) H(3') H(1') 126.0(1) 3_656 0_555 1_555 yes
S(1) H(3') H(2') 147.2(1) 3_656 0_555 1_555 yes
S(1) H(3') H(01) 78.5(1) 3_656 0_555 4_555 yes
S(1) H(3') H(02) 78.0(1) 3_656 0_555 4_555 yes
S(1') H(3') C(1') 159.2(1) 4_555 0_555 1_555 yes
S(1') H(3') C(2') 133.9(1) 4_555 0_555 1_555 yes
S(1') H(3') H(3) 64.0(1) 4_555 0_555 1_556 yes
S(1') H(3') H(1') 122.2(1) 4_555 0_555 1_555 yes
S(1') H(3') H(2') 100.6(1) 4_555 0_555 1_555 yes
S(1') H(3') H(01) 87.9(1) 4_555 0_555 4_555 yes
S(1') H(3') H(02) 51.1(1) 4_555 0_555 4_555 yes
C(1') H(3') C(2') 38.6(1) 1_555 0_555 1_555 yes
C(1') H(3') H(3) 130.7(1) 1_555 0_555 1_556 yes
C(1') H(3') H(1') 64.0(1) 1_555 0_555 1_555 yes
C(1') H(3') H(2') 63.4(1) 1_555 0_555 1_555 yes
C(1') H(3') H(01) 75.7(1) 1_555 0_555 4_555 yes
C(1') H(3') H(02) 113.9(1) 1_555 0_555 4_555 yes
C(2') H(3') H(3) 101.7(1) 1_555 0_555 1_556 yes
C(2') H(3') H(1') 35.5(1) 1_555 0_555 1_555 yes
C(2') H(3') H(2') 37.9(1) 1_555 0_555 1_555 yes
C(2') H(3') H(01) 95.7(1) 1_555 0_555 4_555 yes
C(2') H(3') H(02) 126.8(1) 1_555 0_555 4_555 yes
H(3) H(3') H(1') 68.4 1_556 0_555 1_555 yes
H(3) H(3') H(2') 105.1 1_556 0_555 1_555 yes
H(3) H(3') H(01) 151.7 1_556 0_555 4_555 yes
H(3) H(3') H(02) 114.7 1_556 0_555 4_555 yes
H(1') H(3') H(2') 62.5 1_555 0_555 1_555 yes
H(1') H(3') H(01) 131.3 1_555 0_555 4_555 yes
H(1') H(3') H(02) 155.0 1_555 0_555 4_555 yes
H(2') H(3') H(01) 75.7 1_555 0_555 4_555 yes
H(2') H(3') H(02) 93.6 1_555 0_555 4_555 yes
H(01) H(3') H(02) 38.1 4_555 0_555 4_555 yes
S(1') H(01) N(1) 177.2(1) 4_554 0_555 1_555 yes
S(1') H(01) C(1) 144.5(1) 4_554 0_555 1_555 yes
S(1') H(01) C(2) 108.8(1) 4_554 0_555 1_555 yes
S(1') H(01) C(2') 61.5(1) 4_554 0_555 4_554 yes
S(1') H(01) H(1) 72.8(1) 4_554 0_555 3_555 yes
S(1') H(01) H(2) 72.2(1) 4_554 0_555 3_655 yes
S(1') H(01) H(3) 84.1(1) 4_554 0_555 1_555 yes
S(1') H(01) H(2') 66.9(1) 4_554 0_555 4_554 yes
S(1') H(01) H(3') 79.1(1) 4_554 0_555 4_554 yes
S(1') H(01) H(02) 150.8(1) 4_554 0_555 1_555 yes
N(1) H(01) C(1) 33.2(1) 1_555 0_555 1_555 yes
N(1) H(01) C(2) 69.0(1) 1_555 0_555 1_555 yes
N(1) H(01) C(2') 120.9(1) 1_555 0_555 4_554 yes
N(1) H(01) H(1) 108.6(1) 1_555 0_555 3_555 yes
N(1) H(01) H(2) 105.3(1) 1_555 0_555 3_655 yes
N(1) H(01) H(3) 93.7(1) 1_555 0_555 1_555 yes
N(1) H(01) H(2') 115.9(1) 1_555 0_555 4_554 yes
N(1) H(01) H(3') 103.0(1) 1_555 0_555 4_554 yes
N(1) H(01) H(02) 31.3(1) 1_555 0_555 1_555 yes
C(1) H(01) C(2) 35.8(1) 1_555 0_555 1_555 yes
C(1) H(01) C(2') 153.5(1) 1_555 0_555 4_554 yes
C(1) H(01) H(1) 102.0(1) 1_555 0_555 3_555 yes
C(1) H(01) H(2) 90.6(1) 1_555 0_555 3_655 yes
C(1) H(01) H(3) 60.6(1) 1_555 0_555 1_555 yes
C(1) H(01) H(2') 141.5(1) 1_555 0_555 4_554 yes
C(1) H(01) H(3') 136.0(1) 1_555 0_555 4_554 yes
C(1) H(01) H(02) 64.4(1) 1_555 0_555 1_555 yes
C(2) H(01) C(2') 166.9(1) 1_555 0_555 4_554 yes
C(2) H(01) H(1) 89.4(1) 1_555 0_555 3_555 yes
C(2) H(01) H(2) 75.9(1) 1_555 0_555 3_655 yes
C(2) H(01) H(3) 24.8(1) 1_555 0_555 1_555 yes
C(2) H(01) H(2') 149.0(1) 1_555 0_555 4_554 yes
C(2) H(01) H(3') 171.4(1) 1_555 0_555 4_554 yes
C(2) H(01) H(02) 100.2(1) 1_555 0_555 1_555 yes
C(2') H(01) H(1) 79.3(1) 4_554 0_555 3_555 yes
C(2') H(01) H(2) 107.4(1) 4_554 0_555 3_655 yes
C(2') H(01) H(3) 144.0(1) 4_554 0_555 1_555 yes
C(2') H(01) H(2') 21.5(1) 4_554 0_555 4_554 yes
C(2') H(01) H(3') 21.5(1) 4_554 0_555 4_554 yes
C(2') H(01) H(02) 90.2(1) 4_554 0_555 1_555 yes
H(1) H(01) H(2) 134.9 3_555 0_555 3_655 yes
H(1) H(01) H(3) 80.5 3_555 0_555 1_555 yes
H(1) H(01) H(2') 59.7 3_555 0_555 4_554 yes
H(1) H(01) H(3') 96.3 3_555 0_555 4_554 yes
H(1) H(01) H(02) 111.0 3_555 0_555 1_555 yes
H(2) H(01) H(3) 68.3 3_655 0_555 1_555 yes
H(2) H(01) H(2') 126.8 3_655 0_555 4_554 yes
H(2) H(01) H(3') 104.1 3_655 0_555 4_554 yes
H(2) H(01) H(02) 113.5 3_655 0_555 1_555 yes
H(3) H(01) H(2') 135.6 1_555 0_555 4_554 yes
H(3) H(01) H(3') 163.0 1_555 0_555 4_554 yes
H(3) H(01) H(02) 125.0 1_555 0_555 1_555 yes
H(2') H(01) H(3') 36.8 4_554 0_555 4_554 yes
H(2') H(01) H(02) 89.6 4_554 0_555 1_555 yes
H(3') H(01) H(02) 71.8 4_554 0_555 1_555 yes
S(1) H(02) S(1') 119.4(1) 1_555 0_555 1_555 yes
S(1) H(02) N(1) 70.1(1) 1_555 0_555 1_555 yes
S(1) H(02) C(1) 36.7(1) 1_555 0_555 1_555 yes
S(1) H(02) H(3') 170.7(1) 1_555 0_555 4_554 yes
S(1) H(02) H(01) 101.4(1) 1_555 0_555 1_555 yes
S(1) H(02) H(02') 56.2(1) 1_555 0_555 1_555 yes
S(1') H(02) N(1) 161.3(1) 1_555 0_555 1_555 yes
S(1') H(02) C(1) 152.9(1) 1_555 0_555 1_555 yes
S(1') H(02) H(3') 69.9(1) 1_555 0_555 4_554 yes
S(1') H(02) H(01) 136.3(1) 1_555 0_555 1_555 yes
S(1') H(02) H(02') 65.4(1) 1_555 0_555 1_555 yes
N(1) H(02) C(1) 33.4(1) 1_555 0_555 1_555 yes
N(1) H(02) H(3') 101.5(1) 1_555 0_555 4_554 yes
N(1) H(02) H(01) 31.4(1) 1_555 0_555 1_555 yes
N(1) H(02) H(02') 126.2(1) 1_555 0_555 1_555 yes
C(1) H(02) H(3') 134.7(1) 1_555 0_555 4_554 yes
C(1) H(02) H(01) 64.7(1) 1_555 0_555 1_555 yes
C(1) H(02) H(02') 92.8(1) 1_555 0_555 1_555 yes
H(3') H(02) H(01) 70.1 4_554 0_555 1_555 yes
H(3') H(02) H(02') 132.2 4_554 0_555 1_555 yes
H(01) H(02) H(02') 157.5 1_555 0_555 1_555 yes
S(1) H(01') N(1') 178.7(1) 4_545 0_555 1_555 yes
S(1) H(01') C(2) 62.4(1) 4_545 0_555 4_545 yes
S(1) H(01') C(1') 145.7(1) 4_545 0_555 1_555 yes
S(1) H(01') C(2') 109.8(1) 4_545 0_555 1_555 yes
S(1) H(01') H(1) 74.7(1) 4_545 0_555 4_545 yes
S(1) H(01') H(2) 74.2(1) 4_545 0_555 4_545 yes
S(1) H(01') H(1') 85.9(1) 4_545 0_555 1_555 yes
S(1) H(01') H(02') 151.0(1) 4_545 0_555 1_555 yes
N(1') H(01') C(2) 118.6(1) 1_555 0_555 4_545 yes
N(1') H(01') C(1') 33.0(1) 1_555 0_555 1_555 yes
N(1') H(01') C(2') 68.9(1) 1_555 0_555 1_555 yes
N(1') H(01') H(1) 106.0(1) 1_555 0_555 4_545 yes
N(1') H(01') H(2) 107.1(1) 1_555 0_555 4_545 yes
N(1') H(01') H(1') 92.8(1) 1_555 0_555 1_555 yes
N(1') H(01') H(02') 30.3(1) 1_555 0_555 1_555 yes
C(2) H(01') C(1') 144.7(1) 4_545 0_555 1_555 yes
C(2) H(01') C(2') 151.4(1) 4_545 0_555 1_555 yes
C(2) H(01') H(1) 22.2(1) 4_545 0_555 4_545 yes
C(2) H(01') H(2) 22.1(1) 4_545 0_555 4_545 yes
C(2) H(01') H(1') 131.5(1) 4_545 0_555 1_555 yes
C(2) H(01') H(02') 93.3(1) 4_545 0_555 1_555 yes
C(1') H(01') C(2') 35.9(1) 1_555 0_555 1_555 yes
C(1') H(01') H(1) 124.7(1) 1_555 0_555 4_545 yes
C(1') H(01') H(2) 139.4(1) 1_555 0_555 4_545 yes
C(1') H(01') H(1') 60.2(1) 1_555 0_555 1_555 yes
C(1') H(01') H(02') 63.2(1) 1_555 0_555 1_555 yes
C(2') H(01') H(1) 132.2(1) 1_555 0_555 4_545 yes
C(2') H(01') H(2) 169.7(1) 1_555 0_555 4_545 yes
C(2') H(01') H(1') 25.2(1) 1_555 0_555 1_555 yes
C(2') H(01') H(02') 99.0(1) 1_555 0_555 1_555 yes
H(1) H(01') H(2) 38.6 4_545 0_555 4_545 yes
H(1) H(01') H(1') 119.4 4_545 0_555 1_555 yes
H(1) H(01') H(02') 88.3 4_545 0_555 1_555 yes
H(2) H(01') H(1') 153.3 4_545 0_555 1_555 yes
H(2) H(01') H(02') 77.8 4_545 0_555 1_555 yes
H(1') H(01') H(02') 123.1 1_555 0_555 1_555 yes
S(1) H(02') S(1') 116.8(1) 1_555 0_555 1_555 yes
S(1) H(02') N(1') 148.1(1) 1_555 0_555 1_555 yes
S(1) H(02') N(1') 98.0(1) 1_555 0_555 3_656 yes
S(1) H(02') C(1') 145.8(1) 1_555 0_555 1_555 yes
S(1) H(02') C(1') 82.3(1) 1_555 0_555 3_656 yes
S(1) H(02') H(2) 70.2(1) 1_555 0_555 4_545 yes
S(1) H(02') H(2') 62.5(1) 1_555 0_555 3_556 yes
S(1) H(02') H(02) 65.0(1) 1_555 0_555 1_555 yes
S(1) H(02') H(01') 130.1(1) 1_555 0_555 1_555 yes
S(1) H(02') H(02') 119.3(1) 1_555 0_555 3_656 yes
S(1') H(02') N(1') 72.7(1) 1_555 0_555 1_555 yes
S(1') H(02') N(1') 82.0(1) 1_555 0_555 3_656 yes
S(1') H(02') C(1') 37.6(1) 1_555 0_555 1_555 yes
S(1') H(02') C(1') 107.4(1) 1_555 0_555 3_656 yes
S(1') H(02') H(2) 162.4(1) 1_555 0_555 4_545 yes
S(1') H(02') H(2') 85.6(1) 1_555 0_555 3_556 yes
S(1') H(02') H(02) 53.8(1) 1_555 0_555 1_555 yes
S(1') H(02') H(01') 102.9(1) 1_555 0_555 1_555 yes
S(1') H(02') H(02') 74.4(1) 1_555 0_555 3_656 yes
N(1') H(02') N(1') 113.7(1) 1_555 0_555 3_656 yes
N(1') H(02') C(1') 35.1(1) 1_555 0_555 1_555 yes
N(1') H(02') C(1') 125.7(1) 1_555 0_555 3_656 yes
N(1') H(02') H(2) 93.1(1) 1_555 0_555 4_545 yes
N(1') H(02') H(2') 89.6(1) 1_555 0_555 3_556 yes
N(1') H(02') H(02) 124.4(1) 1_555 0_555 1_555 yes
N(1') H(02') H(01') 30.3(1) 1_555 0_555 1_555 yes
N(1') H(02') H(02') 92.4(1) 1_555 0_555 3_656 yes
N(1') H(02') C(1') 98.6(1) 3_656 0_555 1_555 yes
N(1') H(02') C(1') 25.9(1) 3_656 0_555 3_656 yes
N(1') H(02') H(2) 113.8(1) 3_656 0_555 4_545 yes
N(1') H(02') H(2') 148.6(1) 3_656 0_555 3_556 yes
N(1') H(02') H(02) 75.5(1) 3_656 0_555 1_555 yes
N(1') H(02') H(01') 117.1(1) 3_656 0_555 1_555 yes
N(1') H(02') H(02') 21.3(1) 3_656 0_555 3_656 yes
C(1') H(02') C(1') 122.1(1) 1_555 0_555 3_656 yes
C(1') H(02') H(2) 127.9(1) 1_555 0_555 4_545 yes
C(1') H(02') H(2') 88.6(1) 1_555 0_555 3_556 yes
C(1') H(02') H(02) 90.7(1) 1_555 0_555 1_555 yes
C(1') H(02') H(01') 65.3(1) 1_555 0_555 1_555 yes
C(1') H(02') H(02') 80.7(1) 1_555 0_555 3_656 yes
C(1') H(02') H(2) 89.1(1) 3_656 0_555 4_545 yes
C(1') H(02') H(2') 144.4(1) 3_656 0_555 3_556 yes
C(1') H(02') H(02) 87.1(1) 3_656 0_555 1_555 yes
C(1') H(02') H(01') 114.4(1) 3_656 0_555 1_555 yes
C(1') H(02') H(02') 41.4(1) 3_656 0_555 3_656 yes
H(2) H(02') H(2') 84.0 4_545 0_555 3_556 yes
H(2) H(02') H(02) 135.2 4_545 0_555 1_555 yes
H(2) H(02') H(01') 63.8 4_545 0_555 1_555 yes
H(2) H(02') H(02') 117.5 4_545 0_555 3_656 yes
H(2') H(02') H(02) 73.9 3_556 0_555 1_555 yes
H(2') H(02') H(01') 93.7 3_556 0_555 1_555 yes
H(2') H(02') H(02') 158.2 3_556 0_555 3_656 yes
H(02) H(02') H(01') 153.5 1_555 0_555 1_555 yes
H(02) H(02') H(02') 87.2 1_555 0_555 3_656 yes
H(01') H(02') H(02') 98.9 1_555 0_555 3_656 yes

loop_
_geom_bond_atom_site_label_1
_geom_bond_atom_site_label_2
_geom_bond_distance
_geom_bond_site_symmetry_1
_geom_bond_site_symmetry_2
_geom_bond_publ_flag
S(1) N(1) 2.6325(9) 1_555 1_555 yes
S(1) C(1) 1.6854(10) 1_555 1_555 yes
S(1) C(2) 2.7677(10) 1_555 1_555 yes
S(1) H(1) 2.9907(2) 1_555 1_555 yes
S(1) H(2) 2.9747(2) 1_555 1_555 yes
S(1) H(2') 2.8596(2) 1_555 3_556 yes
S(1) H(3') 2.9163(2) 1_555 3_656 yes
S(1) H(02) 2.7996(3) 1_555 1_555 yes
S(1) H(01') 2.3746(3) 1_555 4_544 yes
S(1) H(02') 2.5647(3) 1_555 1_555 yes
S(1') N(1') 2.6346(9) 1_555 1_555 yes
S(1') C(1') 1.6877(10) 1_555 1_555 yes
S(1') C(2') 2.7858(10) 1_555 1_555 yes
S(1') H(3) 2.9939(3) 1_555 4_555 yes
S(1') H(2') 2.8658(2) 1_555 1_555 yes
S(1') H(3') 2.9478(2) 1_555 4_554 yes
S(1') H(01) 2.3609(2) 1_555 4_555 yes
S(1') H(02) 2.4421(2) 1_555 1_555 yes
S(1') H(02') 2.7519(3) 1_555 1_555 yes
N(1) C(1) 1.3081(12) 1_555 1_555 yes
N(1) C(2) 2.3955(12) 1_555 1_555 yes
N(1) H(3) 2.3977(8) 1_555 1_555 yes
N(1) H(01) 1.0232(8) 1_555 1_555 yes
N(1) H(02) 1.0237(8) 1_555 1_555 yes
N(1') C(1') 1.3126(12) 1_555 1_555 yes
N(1') C(2') 2.3961(12) 1_555 1_555 yes
N(1') H(1) 2.9959(9) 1_555 4_545 yes
N(1') H(1') 2.4829(7) 1_555 1_555 yes
N(1') H(01') 1.0235(8) 1_555 1_555 yes
N(1') H(02') 1.0237(7) 1_555 1_555 yes
N(1') H(02') 2.8106(7) 1_555 3_656 yes
C(1) C(2) 1.5008(12) 1_555 1_555 yes
C(1) H(1) 2.1320(9) 1_555 1_555 yes
C(1) H(2) 2.1495(10) 1_555 1_555 yes
C(1) H(3) 2.0902(9) 1_555 1_555 yes
C(1) H(01) 2.0406(10) 1_555 1_555 yes
C(1) H(02) 2.0356(10) 1_555 1_555 yes
C(2) H(1) 1.0971(10) 1_555 1_555 yes
C(2) H(2) 1.0978(10) 1_555 1_555 yes
C(2) H(3) 1.0977(11) 1_555 1_555 yes
C(2) H(01) 2.5642(10) 1_555 1_555 yes
C(2) H(01') 2.8949(11) 1_555 4_544 yes
C(1') C(2') 1.5057(12) 1_555 1_555 yes
C(1') H(1') 2.1426(10) 1_555 1_555 yes
C(1') H(2') 2.1036(9) 1_555 1_555 yes
C(1') H(3') 2.1999(9) 1_555 1_555 yes
C(1') H(01') 2.0457(10) 1_555 1_555 yes
C(1') H(02') 2.0092(10) 1_555 1_555 yes
C(1') H(02') 2.9993(8) 1_555 3_656 yes
C(2') H(1') 1.0977(10) 1_555 1_555 yes
C(2') H(2') 1.0979(9) 1_555 1_555 yes
C(2') H(3') 1.0971(9) 1_555 1_555 yes
C(2') H(01) 2.9828(10) 1_555 4_555 yes
C(2') H(01') 2.5671(10) 1_555 1_555 yes
H(1) H(2) 1.685473 1_555 1_555 yes
H(1) H(3) 1.846017 1_555 1_555 yes
H(1) H(2') 2.793758 1_555 2_545 yes
H(1) H(01) 2.817534 1_555 3_555 yes
H(1) H(01') 2.548690 1_555 4_544 yes
H(2) H(3) 1.868644 1_555 1_555 yes
H(2) H(3) 2.942235 1_555 3_655 yes
H(2) H(01) 2.975868 1_555 3_655 yes
H(2) H(01') 2.550767 1_555 4_544 yes
H(2) H(02') 2.778616 1_555 4_544 yes
H(3) H(1') 2.620228 1_555 1_554 yes
H(3) H(3') 2.683781 1_555 1_554 yes
H(3) H(01) 2.101229 1_555 1_555 yes
H(1') H(2') 1.825518 1_555 1_555 yes
H(1') H(3') 1.786410 1_555 1_555 yes
H(1') H(01') 2.214309 1_555 1_555 yes
H(2') H(3') 1.729291 1_555 1_555 yes
H(2') H(01) 2.797460 1_555 4_555 yes
H(2') H(02') 2.917689 1_555 3_556 yes
H(3') H(01) 2.665996 1_555 4_555 yes
H(3') H(02) 2.692615 1_555 4_555 yes
H(01) H(02) 1.751081 1_555 1_555 yes
H(02) H(02') 2.641521 1_555 1_555 yes
H(01') H(02') 1.763131 1_555 1_555 yes
H(02') H(02') 2.575689 1_555 3_656 yes
